data_4317376
loop_
_publ_author_name
'Zhiming Zhang'
'Yangguang Li'
'Yonghui Wang'
'Yanfei Qi'
'Enbo Wang'

_publ_section_title
;
 Correction to Extended Organics-Inorganic Hybrids Based on Dawson and
 Double-Dawson-Type Polyoxometalates
;
_journal_name_full 'Inorganic Chemistry'
_journal_page_first 11644
_journal_page_last 11644
_journal_paper_doi 10.1021/ic102289u
_journal_volume 49
_journal_year 2010
_chemical_formula_sum 'C15 H75 Cu N5 Na3 O76 P2 W17'
_chemical_formula_weight 4861.70
_chemical_name_systematic
; 
 ? 
;
_space_group_IT_number 2
_symmetry_cell_setting triclinic
_symmetry_space_group_name_Hall '-P 1'
_symmetry_space_group_name_H-M 'P -1'
_atom_sites_solution_hydrogens geom
_atom_sites_solution_primary direct
_atom_sites_solution_secondary difmap
_audit_creation_method SHELXL-97
_cell_angle_alpha 84.01(3)
_cell_angle_beta 89.53(3)
_cell_angle_gamma 68.41(3)
_cell_formula_units_Z 2
_cell_length_a 12.856(3)
_cell_length_b 15.712(3)
_cell_length_c 22.730(5)
_cell_measurement_temperature 150(2)
_cell_measurement_theta_max 25.00
_cell_measurement_theta_min 3.02
_cell_volume 4243.6(18)
_computing_structure_refinement 'SHELXL-97 (Sheldrick, 1997)'
_computing_structure_solution 'SHELXS-97 (Sheldrick, 1990)'
_diffrn_ambient_temperature 150(2)
_diffrn_detector_area_resol_mean 0.01
_diffrn_measured_fraction_theta_full 0.982
_diffrn_measured_fraction_theta_max 0.982
_diffrn_measurement_device_type 'Rigaku R-AXIS RAPID IP'
_diffrn_measurement_method Oscillation
_diffrn_radiation_monochromator graphite
_diffrn_radiation_source 'fine-focus sealed tube'
_diffrn_radiation_type MoK\a
_diffrn_radiation_wavelength 0.71073
_diffrn_reflns_av_R_equivalents 0.1186
_diffrn_reflns_av_sigmaI/netI 0.1512
_diffrn_reflns_limit_h_max 14
_diffrn_reflns_limit_h_min -15
_diffrn_reflns_limit_k_max 18
_diffrn_reflns_limit_k_min -18
_diffrn_reflns_limit_l_max 27
_diffrn_reflns_limit_l_min -26
_diffrn_reflns_number 33180
_diffrn_reflns_theta_full 25.00
_diffrn_reflns_theta_max 25.00
_diffrn_reflns_theta_min 3.02
_diffrn_standards_decay_% none
_diffrn_standards_interval_count 0
_diffrn_standards_interval_time 0
_diffrn_standards_number 0
_exptl_absorpt_coefficient_mu 23.344
_exptl_absorpt_correction_T_max 0.1513
_exptl_absorpt_correction_T_min 0.0894
_exptl_absorpt_correction_type multi-scan
_exptl_absorpt_process_details 'ABSCOR by T.Higashi    8 March, 1995'
_exptl_crystal_colour Brown
_exptl_crystal_density_diffrn 3.805
_exptl_crystal_density_method 'not measured'
_exptl_crystal_description Block
_exptl_crystal_F_000 4316
_exptl_crystal_size_max 0.20
_exptl_crystal_size_mid 0.17
_exptl_crystal_size_min 0.13
_refine_diff_density_max 3.285
_refine_diff_density_min -2.638
_refine_diff_density_rms 0.498
_refine_ls_extinction_method none
_refine_ls_goodness_of_fit_ref 1.077
_refine_ls_hydrogen_treatment none
_refine_ls_matrix_type full
_refine_ls_number_parameters 897
_refine_ls_number_reflns 14680
_refine_ls_number_restraints 211
_refine_ls_restrained_S_all 1.071
_refine_ls_R_factor_all 0.1402
_refine_ls_R_factor_gt 0.0757
_refine_ls_shift/su_max 0.001
_refine_ls_shift/su_mean 0.000
_refine_ls_structure_factor_coef Fsqd
_refine_ls_weighting_details 'calc w=1/[\s^2^(Fo^2^)+(0.0608P)^2^+39.6386P] where P=(Fo^2^+2Fc^2^)/3'
_refine_ls_weighting_scheme calc
_refine_ls_wR_factor_gt 0.1578
_refine_ls_wR_factor_ref 0.1841
_reflns_number_gt 8515
_reflns_number_total 14680
_reflns_threshold_expression >2sigma(I)
_cod_data_source_file ic102289u_si_002.cif
_cod_data_source_block 1
_cod_depositor_comments
;
The following automatic conversions were performed:

'_symmetry_cell_setting' value 'Triclinic' changed to 'triclinic'
according to the built-in table from CIF Core dictionary named
'cif_core.dic' version 2.4.1 from
2010-06-29.

'_exptl_absorpt_correction_type' value 'Multi-scan'
changed to 'multi-scan' according to the built-in table from CIF Core
dictionary named 'cif_core.dic' version 2.4.1 from 2010-06-29.

Automatic conversion script
Id: cif_fix_values 1646 2011-03-28 12:23:43Z adriana 
;
_cod_original_cell_volume 4243.9(15)
_cod_database_code 4317376

loop_
_symmetry_equiv_pos_as_xyz
'x, y, z'
'-x, -y, -z'

loop_
_atom_site_label
_atom_site_type_symbol
_atom_site_fract_x
_atom_site_fract_y
_atom_site_fract_z
_atom_site_U_iso_or_equiv
_atom_site_adp_type
_atom_site_occupancy
_atom_site_symmetry_multiplicity
_atom_site_calc_flag
_atom_site_refinement_flags
_atom_site_disorder_assembly
_atom_site_disorder_group
W1 W 0.91970(10) 0.71578(9) 0.37856(6) 0.0257(3) Uani 1 1 d . . .
W2 W 0.65811(10) 0.82135(9) 0.09115(6) 0.0274(3) Uani 1 1 d . . .
W3 W 0.47817(10) 0.87888(9) 0.38171(6) 0.0273(3) Uani 1 1 d . . .
W4 W 0.35793(10) 0.78405(9) 0.29226(6) 0.0272(3) Uani 1 1 d . . .
W5 W 0.44704(11) 0.75751(9) 0.13914(6) 0.0293(3) Uani 1 1 d . . .
W6 W 0.68876(10) 0.64601(9) 0.43266(6) 0.0254(3) Uani 1 1 d . . .
W7 W 0.56752(10) 0.55010(9) 0.34353(6) 0.0269(3) Uani 1 1 d . . .
W8 W 0.70869(11) 0.95005(9) 0.32882(6) 0.0288(3) Uani 1 1 d . . .
W9 W 0.65541(11) 0.52377(9) 0.19036(6) 0.0303(3) Uani 1 1 d . . .
W10 W 0.50270(11) 1.05591(9) 0.13239(6) 0.0284(3) Uani 1 1 d . . .
W11 W 0.41844(11) 1.08445(9) 0.27309(6) 0.0283(3) Uani 1 1 d . . .
W12 W 0.86656(11) 0.58756(9) 0.14108(6) 0.0304(3) Uani 1 1 d . . .
W13 W 0.96187(10) 0.46893(9) 0.40576(6) 0.0291(3) Uani 1 1 d . . .
W14 W 0.84068(11) 0.37477(9) 0.31375(7) 0.0313(3) Uani 1 1 d . . .
W15 W 0.29086(10) 0.99049(9) 0.18350(6) 0.0285(3) Uani 1 1 d . . .
W16 W 1.05010(10) 0.44527(9) 0.26446(6) 0.0293(3) Uani 1 1 d . . .
W17 W 0.79173(12) 0.92485(10) 0.18976(7) 0.0159(3) Uani 0.63 1 d P . .
Cu1 Cu 0.79173(12) 0.92485(10) 0.18976(7) 0.0159(3) Uani 0.37 1 d PD . .
W18 W 0.99502(15) 0.69237(14) 0.23863(9) 0.0195(5) Uani 0.37 1 d P . .
Cu2 Cu 0.99502(15) 0.69237(14) 0.23863(9) 0.0195(5) Uani 0.63 1 d P . .
P1 P 0.7886(6) 0.6113(6) 0.2880(4) 0.026(2) Uani 1 1 d . . .
P2 P 0.5661(6) 0.8613(5) 0.2353(3) 0.0206(18) Uani 1 1 d . . .
O1 O 0.7421(14) 0.6980(13) 0.1086(9) 0.023(5) Uani 1 1 d . . .
O2 O 0.6937(14) 0.6282(12) 0.3298(9) 0.019(4) Uani 1 1 d U . .
O3 O 0.2925(14) 0.9047(13) 0.2478(8) 0.020(4) Uani 1 1 d U . .
O4 O 0.5597(16) 0.6415(15) 0.1506(10) 0.035(5) Uani 1 1 d U . .
O5 O 0.8458(14) 0.6816(13) 0.2921(9) 0.021(4) Uani 1 1 d U . .
O6 O 0.7638(13) 0.5227(13) 0.1345(8) 0.019(4) Uani 1 1 d U . .
O7 O 0.4395(15) 0.9202(14) 0.4479(9) 0.028(5) Uani 1 1 d . . .
O8 O 0.6755(14) 0.8719(12) 0.2513(8) 0.018(4) Uani 1 1 d U . .
O9 O 0.4789(15) 0.9591(13) 0.2133(9) 0.025(5) Uani 1 1 d . . .
O10 O 1.0249(14) 0.7111(13) 0.3202(9) 0.026(5) Uani 1 1 d . . .
O11 O 0.9065(14) 0.8207(13) 0.2209(9) 0.023(5) Uani 1 1 d . . .
O12 O 0.7564(14) 0.8569(13) 0.1328(9) 0.024(5) Uani 1 1 d U . .
O13 O 0.5184(13) 0.8236(12) 0.2879(8) 0.014(4) Uani 1 1 d U . .
O14 O 0.7515(14) 0.6078(12) 0.2243(8) 0.018(4) Uani 1 1 d U . .
O15 O 0.3554(14) 0.8842(13) 0.1404(8) 0.022(4) Uani 1 1 d U . .
O16 O 0.8169(14) 0.5335(13) 0.4314(9) 0.025(5) Uani 1 1 d U . .
O17 O 0.2908(16) 1.0781(15) 0.2369(10) 0.038(6) Uani 1 1 d U . .
O18 O 1.0608(14) 0.5585(13) 0.2635(9) 0.020(4) Uani 1 1 d U . .
O19 O 0.5307(17) 0.7922(14) 0.0761(9) 0.031(5) Uani 1 1 d . . .
O20 O 0.5810(14) 0.8049(12) 0.1829(8) 0.020(4) Uani 1 1 d U . .
O21 O 0.5498(15) 0.9499(14) 0.0936(9) 0.027(5) Uani 1 1 d U . .
O22 O 0.8303(17) 0.8403(13) 0.3473(9) 0.031(5) Uani 1 1 d . . .
O23 O 0.7648(16) 0.4265(13) 0.2426(10) 0.033(6) Uani 1 1 d . . .
O24 O 0.9386(16) 0.5629(15) 0.0777(9) 0.033(6) Uani 1 1 d . . .
O25 O 0.4574(14) 0.6713(14) 0.3306(9) 0.027(5) Uani 1 1 d . . .
O26 O 0.3523(14) 0.7326(14) 0.0993(10) 0.033(6) Uani 1 1 d . . .
O27 O 0.7029(14) 0.4469(13) 0.3448(9) 0.025(5) Uani 1 1 d U . .
O28 O 0.9635(16) 0.4856(14) 0.1939(9) 0.029(5) Uani 1 1 d . . .
O29 O 0.5608(15) 0.7575(13) 0.4093(9) 0.026(5) Uani 1 1 d U . .
O30 O 0.5984(16) 0.5779(14) 0.4170(9) 0.032(6) Uani 1 1 d . . .
O31 O 0.6480(16) 1.0208(14) 0.1634(9) 0.032(5) Uani 1 1 d U . .
O32 O 0.6938(15) 0.8412(14) 0.0193(9) 0.028(5) Uani 1 1 d U . .
O33 O 0.6800(16) 0.6475(14) 0.5069(10) 0.030(5) Uani 1 1 d . . .
O34 O 0.3616(15) 0.8427(14) 0.3603(9) 0.027(5) Uani 1 1 d U . .
O35 O 0.9838(16) 0.7423(13) 0.4363(10) 0.032(6) Uani 1 1 d . . .
O36 O 0.5725(16) 1.0417(13) 0.2967(10) 0.034(6) Uani 1 1 d . . .
O37 O 0.4974(17) 1.1368(15) 0.0773(10) 0.038(6) Uani 1 1 d U . .
O38 O 0.9277(13) 0.6608(12) 0.1741(8) 0.018(4) Uani 1 1 d U . .
O39 O 0.6102(14) 0.9037(13) 0.3715(8) 0.020(4) Uani 1 1 d U . .
O40 O 1.0804(14) 0.4225(13) 0.3497(9) 0.023(5) Uani 1 1 d U . .
O41 O 0.7855(15) 0.7072(13) 0.4130(9) 0.024(5) Uani 1 1 d U . .
O42 O 0.9823(14) 0.3524(14) 0.2784(10) 0.029(6) Uani 1 1 d . . .
O43 O 0.3493(15) 1.0550(14) 0.1257(9) 0.031(6) Uani 1 1 d . . .
O44 O 0.9105(16) 0.3765(14) 0.3865(10) 0.036(6) Uani 1 1 d . . .
O45 O 0.9793(14) 0.5829(15) 0.3945(10) 0.034(6) Uani 1 1 d . . .
O46 O 0.4119(16) 0.9918(14) 0.3323(9) 0.027(5) Uani 1 1 d . . .
O47 O 0.477(2) 0.4965(16) 0.3593(12) 0.050(7) Uani 1 1 d . . .
O48 O 0.5934(16) 0.4615(14) 0.1601(10) 0.032(5) Uani 1 1 d . . .
O49 O 0.2389(16) 0.7658(16) 0.3016(9) 0.036(6) Uani 1 1 d . . .
O50 O 0.8740(15) 0.9798(13) 0.1473(8) 0.047(6) Uani 1 1 d DU . .
O51 O 0.7360(17) 1.0141(14) 0.3773(9) 0.035(6) Uani 1 1 d . . .
O52 O 0.8350(16) 0.2689(14) 0.3202(10) 0.031(5) Uani 1 1 d . . .
O53 O 1.1194(19) 0.6967(19) 0.2054(12) 0.064(9) Uani 1 1 d . . .
O54 O 0.448(2) 1.1313(15) 0.1976(10) 0.043(6) Uani 1 1 d . . .
O55 O 0.5732(15) 0.5522(13) 0.2608(10) 0.033(6) Uani 1 1 d . . .
O56 O 1.1784(18) 0.3750(16) 0.2415(11) 0.044(6) Uani 1 1 d U . .
O57 O 0.4016(16) 0.7452(14) 0.2166(10) 0.031(5) Uani 1 1 d U . .
O58 O 0.8784(17) 0.5131(15) 0.3093(10) 0.035(5) Uani 1 1 d U . .
O59 O 1.0371(18) 0.4186(16) 0.4706(11) 0.049(7) Uani 1 1 d . . .
O60 O 0.7823(14) 0.9772(14) 0.2631(9) 0.027(5) Uani 1 1 d . . .
O61 O 0.1522(15) 1.0311(14) 0.1587(10) 0.032(5) Uani 1 1 d . . .
O62 O 0.3593(16) 1.1828(15) 0.3094(10) 0.037(5) Uani 1 1 d U . .
N1 N 0.357(2) 0.965(2) 0.0136(12) 0.044(8) Uani 1 1 d . . .
H1C H 0.4223 0.9221 0.0031 0.066 Uiso 1 1 calc R . .
H1D H 0.3586 0.9668 0.0535 0.066 Uiso 1 1 calc R . .
H1E H 0.3487 1.0211 -0.0052 0.066 Uiso 1 1 calc R . .
N2 N 0.232(2) 0.548(2) 0.3686(14) 0.048(9) Uani 1 1 d . . .
H2D H 0.2171 0.4962 0.3663 0.071 Uiso 1 1 calc R . .
H2E H 0.2979 0.5421 0.3510 0.071 Uiso 1 1 calc R . .
H2F H 0.1759 0.5975 0.3499 0.071 Uiso 1 1 calc R . .
N3 N 0.430(2) 0.785(2) 0.6401(15) 0.058(9) Uani 1 1 d U . .
H3C H 0.4944 0.7479 0.6601 0.087 Uiso 1 1 calc R . .
H3D H 0.3722 0.7977 0.6654 0.087 Uiso 1 1 calc R . .
H3E H 0.4368 0.8380 0.6245 0.087 Uiso 1 1 calc R . .
N4 N 0.757(3) 0.744(2) 0.5873(17) 0.070(10) Uiso 1 1 d . . .
H4C H 0.7252 0.7132 0.5660 0.105 Uiso 1 1 calc R . .
H4D H 0.7047 0.7810 0.6099 0.105 Uiso 1 1 calc R . .
H4E H 0.8137 0.7024 0.6110 0.105 Uiso 1 1 calc R . .
N5 N 0.975(3) 1.071(3) 0.706(2) 0.102(14) Uiso 1 1 d . . .
H5C H 1.0108 1.1086 0.7144 0.153 Uiso 1 1 calc R . .
H5D H 1.0125 1.0131 0.7240 0.153 Uiso 1 1 calc R . .
H5E H 0.9040 1.0926 0.7194 0.153 Uiso 1 1 calc R . .
C1 C 0.150(2) 1.001(3) 0.0086(18) 0.053(13) Uani 1 1 d . . .
H1A H 0.1371 1.0626 -0.0118 0.064 Uiso 1 1 calc R . .
H1B H 0.1446 1.0054 0.0516 0.064 Uiso 1 1 calc R . .
C2 C 0.063(2) 0.968(2) -0.0113(16) 0.037(8) Uiso 1 1 d . . .
H2B H 0.0814 0.9032 0.0047 0.056 Uiso 1 1 calc R . .
H2C H 0.0609 0.9719 -0.0550 0.056 Uiso 1 1 calc R . .
C3 C 0.283(4) 0.761(4) 0.499(2) 0.096(17) Uani 1 1 d U . .
H3A H 0.2110 0.8058 0.4811 0.115 Uiso 1 1 calc R . .
H3B H 0.3426 0.7652 0.4729 0.115 Uiso 1 1 calc R . .
C4 C 0.259(3) 0.939(3) -0.004(2) 0.079(17) Uani 1 1 d . . .
H4A H 0.2619 0.9332 -0.0468 0.095 Uiso 1 1 calc R . .
H4B H 0.2703 0.8773 0.0169 0.095 Uiso 1 1 calc R . .
C5 C 0.241(3) 0.562(3) 0.4333(18) 0.054(10) Uani 1 1 d U . .
H5A H 0.3020 0.5086 0.4538 0.065 Uiso 1 1 calc R . .
H5B H 0.1702 0.5676 0.4528 0.065 Uiso 1 1 calc R . .
C6 C 0.265(4) 0.648(3) 0.438(2) 0.069(12) Uani 1 1 d U . .
H6A H 0.2024 0.7017 0.4183 0.083 Uiso 1 1 calc R . .
H6B H 0.3336 0.6437 0.4165 0.083 Uiso 1 1 calc R . .
C7 C 0.280(4) 0.667(3) 0.499(2) 0.072(13) Uani 1 1 d U . .
H7A H 0.2171 0.6619 0.5229 0.086 Uiso 1 1 calc R . .
H7B H 0.3502 0.6204 0.5167 0.086 Uiso 1 1 calc R . .
C8 C 0.408(6) 0.737(5) 0.592(3) 0.16(3) Uiso 1 1 d . . .
H8A H 0.4717 0.7215 0.5654 0.191 Uiso 1 1 calc R . .
H8B H 0.4019 0.6783 0.6094 0.191 Uiso 1 1 calc R . .
C9 C 0.300(4) 0.794(3) 0.555(2) 0.085(19) Uani 1 1 d . . .
H9A H 0.2982 0.8572 0.5463 0.102 Uiso 1 1 calc R . .
H9B H 0.2352 0.7972 0.5802 0.102 Uiso 1 1 calc R . .
C10 C 0.803(4) 0.801(3) 0.546(2) 0.083(15) Uiso 1 1 d . . .
H10A H 0.7423 0.8482 0.5205 0.099 Uiso 1 1 calc R . .
H10B H 0.8596 0.7622 0.5204 0.099 Uiso 1 1 calc R . .
C11 C 0.852(7) 0.924(6) 0.552(4) 0.19(4) Uiso 1 1 d . . .
H11A H 0.7744 0.9696 0.5506 0.230 Uiso 1 1 calc R . .
H11B H 0.8685 0.9061 0.5113 0.230 Uiso 1 1 calc R . .
C12 C 0.925(8) 0.971(7) 0.566(5) 0.23(4) Uiso 1 1 d . . .
H12A H 0.9143 1.0224 0.5345 0.280 Uiso 1 1 calc R . .
H12B H 1.0035 0.9272 0.5640 0.280 Uiso 1 1 calc R . .
C13 C 0.970(5) 1.068(4) 0.638(3) 0.106(18) Uiso 1 1 d . . .
H13A H 1.0476 1.0451 0.6230 0.127 Uiso 1 1 calc R . .
H13B H 0.9309 1.1312 0.6180 0.127 Uiso 1 1 calc R . .
C14 C 0.856(6) 0.846(5) 0.589(3) 0.14(3) Uiso 1 1 d . . .
H14A H 0.8108 0.8624 0.6245 0.170 Uiso 1 1 calc R . .
H14B H 0.9336 0.8055 0.6014 0.170 Uiso 1 1 calc R . .
C15 C 0.912(5) 1.007(4) 0.623(3) 0.12(2) Uiso 1 1 d . . .
H15A H 0.8307 1.0417 0.6268 0.146 Uiso 1 1 calc R . .
H15B H 0.9341 0.9541 0.6536 0.146 Uiso 1 1 calc R . .
Na1 Na 0.476(2) 1.108(2) 0.4361(13) 0.055(7) Uiso 0.54 1 d P . .
Na2 Na 1.335(3) 0.563(2) 0.2376(17) 0.063(9) Uiso 0.46 1 d P . .
OW1 O 0.365(3) 1.372(3) 0.3155(17) 0.101(11) Uiso 1 1 d . . .
OW2 O 1.107(4) 0.852(3) 0.150(2) 0.090(15) Uiso 0.68 1 d P . .
OW3 O 0.693(4) 1.181(3) 0.253(2) 0.089(14) Uiso 0.71 1 d P . .
OW4 O 0.954(4) 1.091(4) 0.230(3) 0.090(17) Uiso 0.60 1 d P . .
OW5 O 1.078(5) 0.169(5) 0.271(3) 0.10(2) Uiso 0.51 1 d P . .

loop_
_atom_site_aniso_label
_atom_site_aniso_U_11
_atom_site_aniso_U_22
_atom_site_aniso_U_33
_atom_site_aniso_U_23
_atom_site_aniso_U_13
_atom_site_aniso_U_12
W1 0.0268(6) 0.0286(7) 0.0196(7) -0.0002(6) -0.0032(6) -0.0084(6)
W2 0.0329(7) 0.0303(8) 0.0154(7) 0.0019(6) -0.0008(6) -0.0086(6)
W3 0.0352(7) 0.0274(7) 0.0126(7) 0.0002(6) 0.0016(6) -0.0045(6)
W4 0.0231(6) 0.0336(8) 0.0209(7) 0.0031(6) 0.0010(6) -0.0075(6)
W5 0.0335(7) 0.0333(8) 0.0197(7) -0.0004(6) -0.0015(6) -0.0112(6)
W6 0.0311(7) 0.0267(7) 0.0142(7) 0.0030(6) 0.0025(6) -0.0073(6)
W7 0.0268(6) 0.0281(7) 0.0246(8) 0.0039(6) 0.0021(6) -0.0107(6)
W8 0.0364(7) 0.0248(7) 0.0218(8) -0.0023(6) -0.0049(6) -0.0071(6)
W9 0.0357(7) 0.0278(8) 0.0274(8) -0.0051(6) -0.0006(6) -0.0113(6)
W10 0.0369(7) 0.0246(7) 0.0175(7) 0.0044(6) -0.0002(6) -0.0056(6)
W11 0.0362(7) 0.0203(7) 0.0183(7) -0.0004(6) -0.0021(6) 0.0010(6)
W12 0.0343(7) 0.0311(8) 0.0214(8) -0.0037(6) 0.0026(6) -0.0068(6)
W13 0.0315(7) 0.0256(7) 0.0207(7) 0.0053(6) -0.0023(6) -0.0014(6)
W14 0.0356(7) 0.0205(7) 0.0336(8) 0.0008(6) 0.0003(6) -0.0063(6)
W15 0.0271(6) 0.0294(8) 0.0200(7) 0.0010(6) -0.0023(6) -0.0008(6)
W16 0.0277(7) 0.0265(7) 0.0247(8) 0.0001(6) 0.0017(6) -0.0004(6)
W17 0.0220(8) 0.0159(8) 0.0116(8) 0.0035(7) -0.0015(6) -0.0103(7)
Cu1 0.0220(8) 0.0159(8) 0.0116(8) 0.0035(7) -0.0015(6) -0.0103(7)
W18 0.0215(10) 0.0213(11) 0.0135(11) 0.0008(9) -0.0030(9) -0.0058(9)
Cu2 0.0215(10) 0.0213(11) 0.0135(11) 0.0008(9) -0.0030(9) -0.0058(9)
P1 0.023(4) 0.029(5) 0.024(5) -0.006(4) 0.000(4) -0.006(4)
P2 0.025(4) 0.024(4) 0.011(4) -0.003(4) -0.002(3) -0.007(3)
O1 0.021(10) 0.026(12) 0.023(12) -0.013(10) 0.000(9) -0.006(9)
O2 0.021(6) 0.017(7) 0.020(7) 0.001(6) 0.006(5) -0.009(5)
O3 0.023(6) 0.017(7) 0.014(7) 0.004(5) 0.009(5) -0.003(5)
O4 0.036(7) 0.037(8) 0.027(8) -0.003(6) 0.001(6) -0.008(6)
O5 0.026(7) 0.022(7) 0.019(7) -0.001(6) 0.002(5) -0.015(5)
O6 0.014(6) 0.026(7) 0.016(7) -0.001(6) 0.001(5) -0.004(5)
O7 0.033(11) 0.025(12) 0.017(12) 0.006(10) -0.001(10) -0.003(10)
O8 0.025(7) 0.018(7) 0.012(7) 0.000(5) -0.005(5) -0.009(5)
O9 0.029(11) 0.020(11) 0.020(12) -0.013(10) 0.002(9) 0.001(9)
O10 0.020(10) 0.023(12) 0.035(14) -0.003(10) 0.005(10) -0.010(9)
O11 0.025(10) 0.019(11) 0.019(12) 0.005(9) -0.015(9) -0.003(9)
O12 0.022(7) 0.030(7) 0.022(7) 0.006(6) -0.003(5) -0.013(5)
O13 0.018(6) 0.013(6) 0.009(7) 0.005(5) 0.002(5) -0.006(5)
O14 0.019(6) 0.018(7) 0.010(7) 0.002(5) 0.003(5) 0.001(5)
O15 0.019(6) 0.025(7) 0.016(7) -0.001(6) 0.004(5) -0.004(5)
O16 0.024(7) 0.021(7) 0.019(7) -0.005(6) 0.000(6) 0.005(5)
O17 0.037(7) 0.041(8) 0.032(8) -0.007(6) -0.006(6) -0.009(6)
O18 0.016(6) 0.023(7) 0.020(7) -0.003(6) 0.003(5) -0.006(5)
O19 0.047(13) 0.034(13) 0.015(12) 0.015(10) -0.013(10) -0.020(11)
O20 0.022(6) 0.014(7) 0.016(7) 0.002(6) 0.006(5) 0.001(5)
O21 0.028(7) 0.030(7) 0.021(7) -0.004(6) 0.005(6) -0.008(5)
O22 0.049(13) 0.021(12) 0.021(13) -0.011(10) 0.007(10) -0.009(10)
O23 0.037(12) 0.014(11) 0.039(15) 0.001(10) 0.005(11) -0.001(10)
O24 0.036(12) 0.041(14) 0.014(12) 0.001(11) 0.014(10) -0.004(11)
O25 0.015(9) 0.030(12) 0.029(13) -0.007(11) -0.010(9) 0.003(9)
O26 0.010(9) 0.032(13) 0.054(16) 0.019(12) -0.001(10) -0.009(9)
O27 0.025(7) 0.027(7) 0.029(7) -0.005(6) -0.008(6) -0.016(5)
O28 0.037(11) 0.029(12) 0.014(12) -0.007(10) -0.007(10) -0.003(10)
O29 0.027(7) 0.025(7) 0.027(7) 0.003(6) 0.010(6) -0.013(6)
O30 0.046(13) 0.034(13) 0.016(12) -0.009(11) 0.001(10) -0.014(11)
O31 0.040(7) 0.027(7) 0.025(8) -0.005(6) -0.002(6) -0.008(6)
O32 0.028(7) 0.029(7) 0.021(7) 0.000(6) 0.003(6) -0.003(5)
O33 0.034(11) 0.023(12) 0.030(14) 0.010(10) -0.004(10) -0.011(10)
O34 0.024(7) 0.031(7) 0.020(7) -0.003(6) 0.008(6) -0.002(5)
O35 0.037(12) 0.020(11) 0.031(14) -0.010(10) -0.016(10) 0.003(10)
O36 0.032(11) 0.015(11) 0.048(16) -0.004(11) -0.015(11) -0.001(9)
O37 0.040(8) 0.036(8) 0.032(8) -0.003(6) -0.003(6) -0.007(6)
O38 0.015(6) 0.019(7) 0.016(7) -0.001(6) -0.002(5) -0.001(5)
O39 0.024(6) 0.021(7) 0.012(7) 0.001(6) 0.003(5) -0.006(5)
O40 0.020(6) 0.021(7) 0.027(7) -0.004(6) -0.003(6) -0.006(5)
O41 0.029(7) 0.018(7) 0.021(7) -0.009(6) -0.011(6) -0.001(5)
O42 0.013(9) 0.027(12) 0.039(14) -0.015(11) -0.002(9) 0.003(9)
O43 0.029(11) 0.035(13) 0.019(12) -0.002(11) 0.000(10) -0.001(10)
O44 0.035(12) 0.032(13) 0.037(15) -0.011(12) -0.013(11) -0.004(10)
O45 0.015(10) 0.043(14) 0.039(15) -0.013(12) -0.006(10) -0.005(10)
O46 0.037(11) 0.027(12) 0.011(11) 0.004(10) 0.000(9) -0.005(10)
O47 0.066(16) 0.033(15) 0.057(19) 0.013(13) 0.002(14) -0.032(13)
O48 0.036(12) 0.024(12) 0.032(14) -0.006(11) 0.011(10) -0.008(10)
O49 0.033(11) 0.065(17) 0.022(13) -0.025(13) 0.005(10) -0.026(12)
O50 0.047(8) 0.048(8) 0.048(9) -0.005(6) -0.004(6) -0.019(6)
O51 0.057(14) 0.023(12) 0.026(13) -0.008(11) -0.021(11) -0.012(11)
O52 0.032(11) 0.031(13) 0.029(13) 0.001(11) 0.003(10) -0.012(10)
O53 0.051(15) 0.07(2) 0.06(2) -0.028(17) 0.003(14) 0.001(14)
O54 0.072(16) 0.027(13) 0.019(13) 0.005(11) 0.004(12) -0.007(12)
O55 0.032(11) 0.020(12) 0.039(15) -0.011(11) -0.022(11) 0.004(9)
O56 0.044(8) 0.042(8) 0.041(8) -0.014(6) 0.003(6) -0.006(6)
O57 0.035(7) 0.030(7) 0.028(8) -0.001(6) -0.004(6) -0.010(6)
O58 0.040(8) 0.032(8) 0.030(8) -0.002(6) -0.001(6) -0.010(6)
O59 0.052(14) 0.036(14) 0.032(15) -0.001(12) -0.013(12) 0.014(12)
O60 0.018(10) 0.040(13) 0.019(12) -0.009(11) 0.012(9) -0.007(10)
O61 0.023(11) 0.031(13) 0.041(15) 0.007(11) 0.000(10) -0.011(10)
O62 0.035(7) 0.033(8) 0.038(8) -0.009(6) 0.002(6) -0.006(6)
N1 0.040(16) 0.07(2) 0.015(16) 0.008(15) 0.010(13) -0.015(16)
N2 0.032(15) 0.06(2) 0.06(2) -0.008(19) 0.003(15) -0.032(15)
N3 0.059(10) 0.055(11) 0.058(11) -0.010(7) -0.004(7) -0.017(7)
C1 0.016(15) 0.07(3) 0.08(3) -0.04(3) -0.012(18) -0.002(17)
C3 0.097(18) 0.096(18) 0.096(18) -0.012(7) 0.004(7) -0.037(9)
C4 0.019(18) 0.05(3) 0.15(5) -0.01(3) -0.01(2) 0.005(18)
C5 0.055(12) 0.052(12) 0.054(12) -0.005(7) -0.003(7) -0.020(7)
C6 0.068(14) 0.069(14) 0.069(14) -0.005(7) 0.001(7) -0.025(8)
C7 0.072(14) 0.075(14) 0.068(14) -0.009(7) 0.004(7) -0.027(8)
C9 0.09(3) 0.05(3) 0.15(5) -0.05(3) 0.06(3) -0.05(3)

loop_
_atom_type_symbol
_atom_type_description
_atom_type_scat_dispersion_real
_atom_type_scat_dispersion_imag
_atom_type_scat_source
O O 0.0106 0.0060 'International Tables Vol C Tables 4.2.6.8 and 6.1.1.4'
H H 0.0000 0.0000 'International Tables Vol C Tables 4.2.6.8 and 6.1.1.4'
W W -0.8490 6.8722 'International Tables Vol C Tables 4.2.6.8 and 6.1.1.4'
P P 0.1023 0.0942 'International Tables Vol C Tables 4.2.6.8 and 6.1.1.4'
C C 0.0033 0.0016 'International Tables Vol C Tables 4.2.6.8 and 6.1.1.4'
N N 0.0061 0.0033 'International Tables Vol C Tables 4.2.6.8 and 6.1.1.4'
Cu Cu 0.3201 1.2651 'International Tables Vol C Tables 4.2.6.8 and 6.1.1.4'
Na Na 0.0362 0.0249 'International Tables Vol C Tables 4.2.6.8 and 6.1.1.4'

loop_
_geom_angle_atom_site_label_1
_geom_angle_atom_site_label_2
_geom_angle_atom_site_label_3
_geom_angle
_geom_angle_site_symmetry_1
_geom_angle_site_symmetry_3
_geom_angle_publ_flag
O35 W1 O10 99.5(10) . . ?
O35 W1 O22 97.4(8) . . ?
O10 W1 O22 90.2(9) . . ?
O35 W1 O45 99.3(9) . . ?
O10 W1 O45 91.1(9) . . ?
O22 W1 O45 162.8(7) . . ?
O35 W1 O41 103.1(9) . . ?
O10 W1 O41 157.3(7) . . ?
O22 W1 O41 87.7(9) . . ?
O45 W1 O41 84.6(8) . . ?
O35 W1 O5 173.9(9) . . ?
O10 W1 O5 74.4(7) . . ?
O22 W1 O5 81.9(7) . . ?
O45 W1 O5 81.9(7) . . ?
O41 W1 O5 83.0(7) . . ?
O32 W2 O1 101.5(9) . . ?
O32 W2 O12 101.4(9) . . ?
O1 W2 O12 93.0(8) . . ?
O32 W2 O19 99.0(9) . . ?
O1 W2 O19 89.8(8) . . ?
O12 W2 O19 158.4(9) . . ?
O32 W2 O21 94.1(9) . . ?
O1 W2 O21 164.3(9) . . ?
O12 W2 O21 85.9(8) . . ?
O19 W2 O21 85.7(8) . . ?
O32 W2 O20 171.1(7) . . ?
O1 W2 O20 84.0(8) . . ?
O12 W2 O20 85.2(8) . . ?
O19 W2 O20 73.8(8) . . ?
O21 W2 O20 80.3(8) . . ?
O7 W3 O29 98.5(9) . . ?
O7 W3 O34 103.6(9) . . ?
O29 W3 O34 88.9(8) . . ?
O7 W3 O39 99.7(8) . . ?
O29 W3 O39 90.8(8) . . ?
O34 W3 O39 156.5(8) . . ?
O7 W3 O46 97.9(9) . . ?
O29 W3 O46 163.3(8) . . ?
O34 W3 O46 89.9(9) . . ?
O39 W3 O46 83.7(9) . . ?
O7 W3 O13 175.9(7) . . ?
O29 W3 O13 83.2(7) . . ?
O34 W3 O13 72.7(7) . . ?
O39 W3 O13 83.9(7) . . ?
O46 W3 O13 80.6(7) . . ?
O49 W4 O34 100.6(9) . . ?
O49 W4 O25 98.7(11) . . ?
O34 W4 O25 90.1(8) . . ?
O49 W4 O57 102.9(9) . . ?
O34 W4 O57 155.9(9) . . ?
O25 W4 O57 91.7(9) . . ?
O49 W4 O3 96.5(10) . . ?
O34 W4 O3 88.6(8) . . ?
O25 W4 O3 164.7(8) . . ?
O57 W4 O3 83.4(8) . . ?
O49 W4 O13 172.7(7) . . ?
O34 W4 O13 72.5(7) . . ?
O25 W4 O13 83.7(7) . . ?
O57 W4 O13 83.9(7) . . ?
O3 W4 O13 81.4(7) . . ?
O26 W5 O57 102.8(10) . . ?
O26 W5 O4 99.6(9) . . ?
O57 W5 O4 91.1(9) . . ?
O26 W5 O15 94.8(8) . . ?
O57 W5 O15 84.2(9) . . ?
O4 W5 O15 165.5(8) . . ?
O26 W5 O19 100.7(9) . . ?
O57 W5 O19 156.1(8) . . ?
O4 W5 O19 89.5(10) . . ?
O15 W5 O19 89.3(9) . . ?
O26 W5 O20 172.2(9) . . ?
O57 W5 O20 84.1(7) . . ?
O4 W5 O20 83.7(7) . . ?
O15 W5 O20 82.2(6) . . ?
O19 W5 O20 72.2(7) . . ?
O33 W6 O41 103.1(9) . . ?
O33 W6 O16 98.4(9) . . ?
O41 W6 O16 86.6(8) . . ?
O33 W6 O30 101.9(9) . . ?
O41 W6 O30 154.9(8) . . ?
O16 W6 O30 87.5(8) . . ?
O33 W6 O29 98.2(9) . . ?
O41 W6 O29 90.7(8) . . ?
O16 W6 O29 163.3(8) . . ?
O30 W6 O29 88.0(8) . . ?
O33 W6 O2 172.9(8) . . ?
O41 W6 O2 83.5(7) . . ?
O16 W6 O2 79.2(7) . . ?
O30 W6 O2 71.4(8) . . ?
O29 W6 O2 84.1(7) . . ?
O47 W7 O30 102.7(11) . . ?
O47 W7 O55 101.7(11) . . ?
O30 W7 O55 155.5(10) . . ?
O47 W7 O27 99.9(10) . . ?
O30 W7 O27 93.0(8) . . ?
O55 W7 O27 85.4(8) . . ?
O47 W7 O25 96.2(10) . . ?
O30 W7 O25 87.9(8) . . ?
O55 W7 O25 86.9(8) . . ?
O27 W7 O25 163.3(9) . . ?
O47 W7 O2 175.1(10) . . ?
O30 W7 O2 72.5(8) . . ?
O55 W7 O2 83.1(8) . . ?
O27 W7 O2 81.1(7) . . ?
O25 W7 O2 83.3(7) . . ?
O51 W8 O22 99.3(9) . . ?
O51 W8 O39 102.0(10) . . ?
O22 W8 O39 92.1(9) . . ?
O51 W8 O60 100.7(10) . . ?
O22 W8 O60 89.4(9) . . ?
O39 W8 O60 156.7(7) . . ?
O51 W8 O36 96.5(9) . . ?
O22 W8 O36 164.1(7) . . ?
O39 W8 O36 82.8(9) . . ?
O60 W8 O36 89.4(10) . . ?
O51 W8 O8 172.9(10) . . ?
O22 W8 O8 83.3(7) . . ?
O39 W8 O8 84.4(7) . . ?
O60 W8 O8 72.6(7) . . ?
O36 W8 O8 81.3(7) . . ?
O48 W9 O6 100.8(9) . . ?
O48 W9 O55 101.7(9) . . ?
O6 W9 O55 157.5(7) . . ?
O48 W9 O4 95.9(9) . . ?
O6 W9 O4 88.1(9) . . ?
O55 W9 O4 89.7(9) . . ?
O48 W9 O23 99.3(9) . . ?
O6 W9 O23 91.8(9) . . ?
O55 W9 O23 84.4(9) . . ?
O4 W9 O23 164.5(8) . . ?
O48 W9 O14 174.5(9) . . ?
O6 W9 O14 73.7(7) . . ?
O55 W9 O14 83.8(7) . . ?
O4 W9 O14 83.9(7) . . ?
O23 W9 O14 81.2(7) . . ?
O37 W10 O31 102.6(10) . . ?
O37 W10 O21 101.8(10) . . ?
O31 W10 O21 88.7(8) . . ?
O37 W10 O54 100.8(10) . . ?
O31 W10 O54 89.0(9) . . ?
O21 W10 O54 157.3(10) . . ?
O37 W10 O43 100.6(10) . . ?
O31 W10 O43 156.8(10) . . ?
O21 W10 O43 86.7(8) . . ?
O54 W10 O43 86.5(9) . . ?
O37 W10 O9 170.1(8) . . ?
O31 W10 O9 84.9(9) . . ?
O21 W10 O9 84.7(8) . . ?
O54 W10 O9 72.6(8) . . ?
O43 W10 O9 72.0(8) . . ?
O62 W11 O17 101.2(9) . . ?
O62 W11 O46 101.0(10) . . ?
O17 W11 O46 87.6(10) . . ?
O62 W11 O54 103.3(10) . . ?
O17 W11 O54 86.4(10) . . ?
O46 W11 O54 155.6(8) . . ?
O62 W11 O36 103.0(8) . . ?
O17 W11 O36 155.5(8) . . ?
O46 W11 O36 84.6(9) . . ?
O54 W11 O36 91.2(10) . . ?
O62 W11 O9 172.1(8) . . ?
O17 W11 O9 72.0(7) . . ?
O46 W11 O9 83.0(8) . . ?
O54 W11 O9 72.7(8) . . ?
O36 W11 O9 84.1(7) . . ?
O24 W12 O38 103.4(9) . . ?
O24 W12 O28 98.6(9) . . ?
O38 W12 O28 87.8(8) . . ?
O24 W12 O6 100.3(9) . . ?
O38 W12 O6 156.2(8) . . ?
O28 W12 O6 90.0(8) . . ?
O24 W12 O1 98.4(9) . . ?
O38 W12 O1 89.3(7) . . ?
O28 W12 O1 162.9(8) . . ?
O6 W12 O1 85.9(7) . . ?
O24 W12 O14 171.1(8) . . ?
O38 W12 O14 85.4(7) . . ?
O28 W12 O14 81.6(7) . . ?
O6 W12 O14 70.8(7) . . ?
O1 W12 O14 81.4(7) . . ?
O59 W13 O44 101.7(11) . . ?
O59 W13 O45 102.7(10) . . ?
O44 W13 O45 155.6(9) . . ?
O59 W13 O16 103.5(10) . . ?
O44 W13 O16 88.1(8) . . ?
O45 W13 O16 86.9(9) . . ?
O59 W13 O40 99.0(10) . . ?
O44 W13 O40 86.9(8) . . ?
O45 W13 O40 88.7(8) . . ?
O16 W13 O40 157.5(8) . . ?
O59 W13 O58 169.5(8) . . ?
O44 W13 O58 72.1(9) . . ?
O45 W13 O58 83.8(8) . . ?
O16 W13 O58 85.0(8) . . ?
O40 W13 O58 72.6(7) . . ?
O52 W14 O23 102.1(9) . . ?
O52 W14 O44 102.8(10) . . ?
O23 W14 O44 154.7(9) . . ?
O52 W14 O27 102.8(9) . . ?
O23 W14 O27 82.5(9) . . ?
O44 W14 O27 87.7(8) . . ?
O52 W14 O42 101.4(9) . . ?
O23 W14 O42 91.9(9) . . ?
O44 W14 O42 87.5(9) . . ?
O27 W14 O42 155.8(8) . . ?
O52 W14 O58 171.2(8) . . ?
O23 W14 O58 84.3(8) . . ?
O44 W14 O58 71.6(9) . . ?
O27 W14 O58 84.0(8) . . ?
O42 W14 O58 72.0(8) . . ?
O61 W15 O3 102.1(9) . . ?
O61 W15 O43 100.0(10) . . ?
O3 W15 O43 157.7(8) . . ?
O61 W15 O17 102.5(9) . . ?
O3 W15 O17 90.5(9) . . ?
O43 W15 O17 88.0(10) . . ?
O61 W15 O15 101.3(8) . . ?
O3 W15 O15 85.1(8) . . ?
O43 W15 O15 87.3(8) . . ?
O17 W15 O15 156.1(8) . . ?
O61 W15 O9 170.9(9) . . ?
O3 W15 O9 85.3(8) . . ?
O43 W15 O9 73.1(8) . . ?
O17 W15 O9 71.8(7) . . ?
O15 W15 O9 84.4(6) . . ?
O56 W16 O18 104.6(10) . . ?
O56 W16 O28 103.0(10) . . ?
O18 W16 O28 89.8(8) . . ?
O56 W16 O40 99.1(9) . . ?
O18 W16 O40 90.4(8) . . ?
O28 W16 O40 157.1(8) . . ?
O56 W16 O42 98.1(10) . . ?
O18 W16 O42 157.3(7) . . ?
O28 W16 O42 86.8(9) . . ?
O40 W16 O42 84.2(8) . . ?
O56 W16 O58 167.8(11) . . ?
O18 W16 O58 85.1(8) . . ?
O28 W16 O58 84.0(8) . . ?
O40 W16 O58 73.2(7) . . ?
O42 W16 O58 72.2(7) . . ?
O50 W17 O11 98.3(10) . . ?
O50 W17 O60 101.0(9) . . ?
O11 W17 O60 90.5(8) . . ?
O50 W17 O12 102.1(9) . . ?
O11 W17 O12 90.3(8) . . ?
O60 W17 O12 156.5(9) . . ?
O50 W17 O31 94.4(10) . . ?
O11 W17 O31 167.0(9) . . ?
O60 W17 O31 89.6(8) . . ?
O12 W17 O31 84.4(8) . . ?
O50 W17 O8 172.2(8) . . ?
O11 W17 O8 86.0(8) . . ?
O60 W17 O8 72.4(7) . . ?
O12 W17 O8 84.2(7) . . ?
O31 W17 O8 81.7(8) . . ?
O53 W18 O11 96.4(11) . . ?
O53 W18 O38 100.3(9) . . ?
O11 W18 O38 92.0(7) . . ?
O53 W18 O10 99.4(9) . . ?
O11 W18 O10 91.1(8) . . ?
O38 W18 O10 159.6(8) . . ?
O53 W18 O18 94.3(10) . . ?
O11 W18 O18 169.3(8) . . ?
O38 W18 O18 85.8(7) . . ?
O10 W18 O18 87.5(8) . . ?
O53 W18 O5 173.3(10) . . ?
O11 W18 O5 86.7(8) . . ?
O38 W18 O5 85.5(7) . . ?
O10 W18 O5 74.6(7) . . ?
O18 W18 O5 82.8(7) . . ?
O2 P1 O14 112.0(10) . . ?
O2 P1 O5 110.8(10) . . ?
O14 P1 O5 113.0(12) . . ?
O2 P1 O58 106.9(13) . . ?
O14 P1 O58 106.8(10) . . ?
O5 P1 O58 107.0(11) . . ?
O13 P2 O8 112.0(11) . . ?
O13 P2 O20 112.7(11) . . ?
O8 P2 O20 110.7(10) . . ?
O13 P2 O9 107.5(11) . . ?
O8 P2 O9 108.0(11) . . ?
O20 P2 O9 105.6(10) . . ?
W2 O1 W12 158.3(9) . . ?
P1 O2 W6 130.2(10) . . ?
P1 O2 W7 128.4(10) . . ?
W6 O2 W7 89.7(7) . . ?
W15 O3 W4 151.4(10) . . ?
W5 O4 W9 159.5(13) . . ?
P1 O5 W18 127.3(10) . . ?
P1 O5 W1 127.6(12) . . ?
W18 O5 W1 90.5(6) . . ?
W9 O6 W12 123.0(9) . . ?
W3 O7 Na1 139.3(11) . 2_676 ?
P2 O8 W17 128.8(11) . . ?
P2 O8 W8 127.4(10) . . ?
W17 O8 W8 90.1(6) . . ?
P2 O9 W10 124.8(11) . . ?
P2 O9 W15 124.8(11) . . ?
W10 O9 W15 92.1(7) . . ?
P2 O9 W11 123.5(10) . . ?
W10 O9 W11 91.0(7) . . ?
W15 O9 W11 90.6(6) . . ?
W1 O10 W18 120.4(9) . . ?
W17 O11 W18 159.1(10) . . ?
W2 O12 W17 153.3(11) . . ?
P2 O13 W4 129.0(10) . . ?
P2 O13 W3 128.7(10) . . ?
W4 O13 W3 89.7(6) . . ?
P1 O14 W9 129.6(12) . . ?
P1 O14 W12 125.7(10) . . ?
W9 O14 W12 92.4(6) . . ?
W5 O15 W15 150.1(11) . . ?
W13 O16 W6 150.4(13) . . ?
W11 O17 W15 125.7(11) . . ?
W16 O18 W18 148.3(9) . . ?
W2 O19 W5 122.3(10) . . ?
P2 O20 W2 129.9(12) . . ?
P2 O20 W5 127.8(10) . . ?
W2 O20 W5 91.1(6) . . ?
W10 O21 W2 147.6(11) . . ?
W8 O22 W1 161.8(14) . . ?
W14 O23 W9 154.3(11) . . ?
W4 O25 W7 161.5(12) . . ?
W7 O27 W14 154.1(13) . . ?
W12 O28 W16 147.9(10) . . ?
W3 O29 W6 160.1(11) . . ?
W7 O30 W6 126.3(13) . . ?
W10 O31 W17 150.3(11) . . ?
W4 O34 W3 124.8(10) . . ?
W11 O36 W8 153.2(13) . . ?
W12 O38 W18 152.2(12) . . ?
W8 O39 W3 154.6(11) . . ?
W16 O40 W13 121.6(9) . . ?
W6 O41 W1 152.9(9) . . ?
W14 O42 W16 123.7(9) . . ?
W15 O43 W10 122.7(10) . . ?
W13 O44 W14 126.0(13) . . ?
W13 O45 W1 151.9(10) . . ?
W11 O46 W3 152.5(11) . . ?
W18 O53 Na2 122.7(17) . . ?
W11 O54 W10 123.6(12) . . ?
W7 O55 W9 150.9(10) . . ?
W5 O57 W4 155.2(13) . . ?
P1 O58 W16 124.7(14) . . ?
P1 O58 W13 124.2(11) . . ?
W16 O58 W13 92.6(7) . . ?
P1 O58 W14 123.3(11) . . ?
W16 O58 W14 92.1(7) . . ?
W13 O58 W14 90.4(8) . . ?
W8 O60 W17 124.7(11) . . ?
C8 N3 Na1 94(4) . 2_676 ?
C4 C1 C2 111(3) . . ?
C1 C2 C2 111(3) . 2_575 ?
C7 C3 C9 120(5) . . ?
C1 C4 N1 117(3) . . ?
N2 C5 C6 110(4) . . ?
C5 C6 C7 115(4) . . ?
C3 C7 C6 111(4) . . ?
C9 C8 N3 114(5) . . ?
C8 C9 C3 118(4) . . ?
N4 C10 C14 103(5) . . ?
C14 C11 C12 119(8) . . ?
C11 C12 C15 117(9) . . ?
N5 C13 C15 110(5) . . ?
C11 C14 C10 100(6) . . ?
C13 C15 C12 121(7) . . ?
O7 Na1 N3 111.6(11) 2_676 2_676 ?
O7 Na1 Na1 49.9(8) 2_676 2_676 ?
N3 Na1 Na1 148.5(13) 2_676 2_676 ?

loop_
_geom_bond_atom_site_label_1
_geom_bond_atom_site_label_2
_geom_bond_distance
_geom_bond_site_symmetry_2
_geom_bond_publ_flag
W1 O35 1.720(17) . ?
W1 O10 1.87(2) . ?
W1 O22 1.93(2) . ?
W1 O45 1.94(2) . ?
W1 O41 1.93(2) . ?
W1 O5 2.384(17) . ?
W2 O32 1.72(2) . ?
W2 O1 1.840(19) . ?
W2 O12 1.859(16) . ?
W2 O19 1.899(19) . ?
W2 O21 1.994(19) . ?
W2 O20 2.33(2) . ?
W3 O7 1.699(19) . ?
W3 O29 1.85(2) . ?
W3 O34 1.871(19) . ?
W3 O39 1.885(18) . ?
W3 O46 1.90(2) . ?
W3 O13 2.367(17) . ?
W4 O49 1.67(2) . ?
W4 O34 1.892(18) . ?
W4 O25 1.89(2) . ?
W4 O57 1.90(2) . ?
W4 O3 1.94(2) . ?
W4 O13 2.362(17) . ?
W5 O26 1.703(18) . ?
W5 O57 1.86(2) . ?
W5 O4 1.86(2) . ?
W5 O15 1.907(18) . ?
W5 O19 1.94(2) . ?
W5 O20 2.373(17) . ?
W6 O33 1.69(2) . ?
W6 O41 1.86(2) . ?
W6 O16 1.925(17) . ?
W6 O30 1.90(2) . ?
W6 O29 1.938(19) . ?
W6 O2 2.381(19) . ?
W7 O47 1.68(2) . ?
W7 O30 1.852(18) . ?
W7 O55 1.88(2) . ?
W7 O27 1.891(18) . ?
W7 O25 1.904(18) . ?
W7 O2 2.369(18) . ?
W8 O51 1.688(16) . ?
W8 O22 1.86(2) . ?
W8 O39 1.89(2) . ?
W8 O60 1.86(2) . ?
W8 O36 1.902(19) . ?
W8 O8 2.376(15) . ?
W9 O48 1.671(19) . ?
W9 O6 1.874(19) . ?
W9 O55 1.91(2) . ?
W9 O4 1.94(2) . ?
W9 O23 1.95(2) . ?
W9 O14 2.301(17) . ?
W10 O37 1.67(3) . ?
W10 O31 1.863(19) . ?
W10 O21 1.864(17) . ?
W10 O54 1.96(2) . ?
W10 O43 1.985(19) . ?
W10 O9 2.35(2) . ?
W11 O62 1.744(19) . ?
W11 O17 1.881(19) . ?
W11 O46 1.90(2) . ?
W11 O54 1.89(2) . ?
W11 O36 1.904(18) . ?
W11 O9 2.397(15) . ?
W12 O24 1.706(19) . ?
W12 O38 1.834(16) . ?
W12 O28 1.93(2) . ?
W12 O6 1.958(18) . ?
W12 O1 1.956(19) . ?
W12 O14 2.367(18) . ?
W13 O59 1.72(2) . ?
W13 O44 1.89(2) . ?
W13 O45 1.88(2) . ?
W13 O16 1.886(17) . ?
W13 O40 1.954(19) . ?
W13 O58 2.37(2) . ?
W14 O52 1.68(2) . ?
W14 O23 1.84(2) . ?
W14 O44 1.897(19) . ?
W14 O27 1.894(18) . ?
W14 O42 1.910(19) . ?
W14 O58 2.39(2) . ?
W15 O61 1.734(18) . ?
W15 O3 1.88(2) . ?
W15 O43 1.89(2) . ?
W15 O17 1.928(19) . ?
W15 O15 1.935(17) . ?
W15 O9 2.372(18) . ?
W16 O56 1.73(2) . ?
W16 O18 1.832(19) . ?
W16 O28 1.874(19) . ?
W16 O40 1.95(2) . ?
W16 O42 1.96(2) . ?
W16 O58 2.35(2) . ?
W17 O50 1.8098(11) . ?
W17 O11 1.831(18) . ?
W17 O60 1.917(17) . ?
W17 O12 1.917(17) . ?
W17 O31 1.96(2) . ?
W17 O8 2.35(2) . ?
W18 O53 1.78(3) . ?
W18 O11 1.917(18) . ?
W18 O38 1.906(16) . ?
W18 O10 1.969(19) . ?
W18 O18 1.977(19) . ?
W18 O5 2.311(19) . ?
P1 O2 1.50(2) . ?
P1 O14 1.540(18) . ?
P1 O5 1.546(19) . ?
P1 O58 1.58(2) . ?
P2 O13 1.51(2) . ?
P2 O8 1.527(18) . ?
P2 O20 1.529(17) . ?
P2 O9 1.56(2) . ?
O7 Na1 2.79(3) 2_676 ?
O53 Na2 2.84(4) . ?
N1 C4 1.53(4) . ?
N2 C5 1.52(4) . ?
N3 C8 1.47(6) . ?
N3 Na1 2.87(5) 2_676 ?
N4 C10 1.49(6) . ?
N5 C13 1.56(6) . ?
C1 C4 1.43(4) . ?
C1 C2 1.48(4) . ?
C2 C2 1.66(6) 2_575 ?
C3 C7 1.50(6) . ?
C3 C9 1.46(6) . ?
C5 C6 1.51(5) . ?
C6 C7 1.47(5) . ?
C8 C9 1.54(7) . ?
C10 C14 1.56(7) . ?
C11 C14 1.41(10) . ?
C11 C12 1.44(10) . ?
C12 C15 1.46(9) . ?
C13 C15 1.48(6) . ?
Na1 O7 2.79(3) 2_676 ?
Na1 N3 2.87(5) 2_676 ?
Na1 Na1 4.08(7) 2_676 ?
